data_4126626
loop_
_publ_author_name
'Shaffer, David W.'
'Xie, Yan'
'Szalda, David J.'
'Concepcion, Javier J.'

_publ_section_title
;
 Lability and Basicity of Bipyridine-Carboxylate-Phosphonate Ligand
 Accelerate Single-Site Water Oxidation by Ruthenium-Based Molecular
 Catalysts.
;
_journal_name_full 'Journal of the American Chemical Society'
_journal_paper_doi 10.1021/jacs.7b06096
_journal_year 2017
_chemical_formula_sum 'C29 H32 N4 O11 P Ru'
_chemical_formula_weight 744.63
_chemical_name_systematic
; 
 ? 
;
_space_group_IT_number 2
_symmetry_cell_setting triclinic
_symmetry_space_group_name_Hall '-P 1'
_symmetry_space_group_name_H-M 'P -1'
_atom_sites_solution_hydrogens geom
_atom_sites_solution_primary heavy
_atom_sites_solution_secondary difmap
_audit_creation_method SHELXL-97
_cell_angle_alpha 91.283(3)
_cell_angle_beta 104.321(3)
_cell_angle_gamma 116.898(2)
_cell_formula_units_Z 2
_cell_length_a 11.0051(5)
_cell_length_b 12.0135(5)
_cell_length_c 13.5167(6)
_cell_measurement_reflns_used 4597
_cell_measurement_temperature 200(2)
_cell_measurement_theta_max 21.93
_cell_measurement_theta_min 2.67
_cell_volume 1525.42(12)
_computing_cell_refinement 'Bruker SAINT'
_computing_data_collection 'Bruker APEX2'
_computing_data_reduction 'Bruker SAINT'
_computing_molecular_graphics 'Bruker SHELXTL'
_computing_publication_material 'Bruker SHELXTL'
_computing_structure_refinement 'SHELXTL (Sheldrick, 2008)'
_computing_structure_solution 'SHELXS-97 (Sheldrick, 1990)'
_diffrn_ambient_temperature 200(2)
_diffrn_measured_fraction_theta_full 0.990
_diffrn_measured_fraction_theta_max 0.990
_diffrn_measurement_device_type 'Bruker APEX-II CCD'
_diffrn_measurement_method '\f and \w scans'
_diffrn_radiation_monochromator graphite
_diffrn_radiation_source 'fine-focus sealed tube'
_diffrn_radiation_type MoK\a
_diffrn_radiation_wavelength 0.71073
_diffrn_reflns_av_R_equivalents 0.1049
_diffrn_reflns_av_sigmaI/netI 0.1092
_diffrn_reflns_limit_h_max 15
_diffrn_reflns_limit_h_min -15
_diffrn_reflns_limit_k_max 16
_diffrn_reflns_limit_k_min -16
_diffrn_reflns_limit_l_max 19
_diffrn_reflns_limit_l_min -18
_diffrn_reflns_number 52545
_diffrn_reflns_theta_full 30.00
_diffrn_reflns_theta_max 30.00
_diffrn_reflns_theta_min 2.11
_diffrn_standards_number 0
_exptl_absorpt_coefficient_mu 0.634
_exptl_absorpt_correction_T_max 0.7461
_exptl_absorpt_correction_T_min 0.6605
_exptl_absorpt_correction_type multi-scan
_exptl_absorpt_process_details
; 
      SADABS Version 2007/2 (Sheldrick, Bruker AXS Inc.) 
;
_exptl_crystal_colour orange
_exptl_crystal_density_diffrn 1.621
_exptl_crystal_density_method 'not measured'
_exptl_crystal_description prism
_exptl_crystal_F_000 762
_exptl_crystal_size_max 0.17
_exptl_crystal_size_mid 0.17
_exptl_crystal_size_min 0.13
_refine_diff_density_max 1.174
_refine_diff_density_min -0.688
_refine_diff_density_rms 0.121
_refine_ls_extinction_method none
_refine_ls_goodness_of_fit_ref 1.001
_refine_ls_hydrogen_treatment mixed
_refine_ls_matrix_type full
_refine_ls_number_parameters 433
_refine_ls_number_reflns 8806
_refine_ls_number_restraints 0
_refine_ls_restrained_S_all 1.001
_refine_ls_R_factor_all 0.1127
_refine_ls_R_factor_gt 0.0570
_refine_ls_shift/su_max 0.001
_refine_ls_shift/su_mean 0.000
_refine_ls_structure_factor_coef Fsqd
_refine_ls_weighting_details 'calc w=1/[\s^2^(Fo^2^)+(0.0504P)^2^+0.0000P] where P=(Fo^2^+2Fc^2^)/3'
_refine_ls_weighting_scheme calc
_refine_ls_wR_factor_gt 0.1063
_refine_ls_wR_factor_ref 0.1206
_reflns_number_gt 5614
_reflns_number_total 8806
_reflns_threshold_expression >2sigma(I)
_cod_data_source_file ja7b06096_si_003.cif
_cod_data_source_block ds0506
_cod_depositor_comments
;
The following automatic conversions were performed:

'_symmetry_cell_setting' value 'Triclinic' changed to 'triclinic'
according to
/home/data/users/saulius/crontab/automatic-downloads/rss-feeds/ACS/lib/dictionaries/cif_core.dic
dictionary named 'cif_core.dic' version 2.4.2 from 2011-04-26.

Automatic conversion script
Id: cif_fix_values 4973 2017-02-22 13:04:09Z antanas 
;
_cod_original_sg_symbol_H-M P-1
_cod_database_code 4126626

loop_
_symmetry_equiv_pos_as_xyz
'x, y, z'
'-x, -y, -z'

loop_
_atom_site_label
_atom_site_type_symbol
_atom_site_fract_x
_atom_site_fract_y
_atom_site_fract_z
_atom_site_U_iso_or_equiv
_atom_site_adp_type
_atom_site_occupancy
_atom_site_symmetry_multiplicity
_atom_site_calc_flag
_atom_site_refinement_flags
Ru1 Ru 0.76834(3) 0.85108(3) 0.65209(2) 0.02210(9) Uani 1 1 d .
P1 P 0.87919(10) 1.11751(9) 0.76816(8) 0.0276(2) Uani 1 1 d .
O11 O 0.8112(2) 1.0331(2) 0.65964(18) 0.0282(6) Uani 1 1 d .
O12 O 0.8041(3) 1.1913(3) 0.7786(2) 0.0452(7) Uani 1 1 d .
O13 O 1.0374(3) 1.1882(3) 0.7972(2) 0.0459(8) Uani 1 1 d .
N11 N 0.7894(3) 0.8768(3) 0.8028(2) 0.0237(6) Uani 1 1 d .
C12 C 0.7561(3) 0.7727(3) 0.8519(3) 0.0261(8) Uani 1 1 d .
C13 C 0.7656(4) 0.7864(4) 0.9554(3) 0.0326(9) Uani 1 1 d .
H13 H 0.7444 0.7156 0.9909 0.039 Uiso 1 1 calc R
C14 C 0.8062(4) 0.9037(4) 1.0072(3) 0.0337(9) Uani 1 1 d .
H14 H 0.8100 0.9131 1.0780 0.040 Uiso 1 1 calc R
C15 C 0.8411(4) 1.0071(4) 0.9566(3) 0.0310(9) Uani 1 1 d .
H15 H 0.8708 1.0879 0.9929 0.037 Uiso 1 1 calc R
C16 C 0.8330(3) 0.9934(3) 0.8525(3) 0.0253(8) Uani 1 1 d .
N21 N 0.7167(3) 0.6787(3) 0.6848(2) 0.0251(7) Uani 1 1 d .
C22 C 0.7145(3) 0.6568(3) 0.7822(3) 0.0266(8) Uani 1 1 d .
C23 C 0.6796(4) 0.5365(3) 0.8053(3) 0.0338(9) Uani 1 1 d .
H23 H 0.6761 0.5186 0.8730 0.041 Uiso 1 1 calc R
C24 C 0.6498(4) 0.4429(4) 0.7283(3) 0.0424(11) Uani 1 1 d .
H24 H 0.6265 0.3601 0.7435 0.051 Uiso 1 1 calc R
C25 C 0.6533(4) 0.4677(4) 0.6287(3) 0.0361(9) Uani 1 1 d .
H25 H 0.6338 0.4031 0.5762 0.043 Uiso 1 1 calc R
C26 C 0.6857(3) 0.5877(3) 0.6082(3) 0.0262(8) Uani 1 1 d .
C27 C 0.6940(3) 0.6357(4) 0.5065(3) 0.0275(8) Uani 1 1 d .
O271 O 0.7362(3) 0.7566(2) 0.51110(18) 0.0288(6) Uani 1 1 d .
O272 O 0.6648(3) 0.5645(2) 0.4283(2) 0.0352(6) Uani 1 1 d .
N51 N 0.9847(3) 0.9043(3) 0.6868(2) 0.0238(6) Uani 1 1 d .
C52 C 1.0521(3) 0.8581(3) 0.7541(3) 0.0240(8) Uani 1 1 d .
H52 H 0.9982 0.7935 0.7883 0.029 Uiso 1 1 calc R
C53 C 1.1997(4) 0.8996(3) 0.7780(3) 0.0252(8) Uani 1 1 d .
C54 C 1.2783(3) 0.9919(3) 0.7244(3) 0.0264(8) Uani 1 1 d .
C55 C 1.2040(4) 1.0397(3) 0.6516(3) 0.0303(9) Uani 1 1 d .
H54 H 1.2533 1.1025 0.6142 0.036 Uiso 1 1 calc R
C56 C 1.0632(4) 0.9953(3) 0.6361(3) 0.0275(8) Uani 1 1 d .
H56 H 1.0157 1.0288 0.5873 0.033 Uiso 1 1 calc R
C57 C 1.2685(4) 0.8509(4) 0.8543(3) 0.0325(9) Uani 1 1 d .
H57 H 1.2153 0.7880 0.8899 0.039 Uiso 1 1 calc R
C58 C 1.4120(4) 0.8958(4) 0.8756(3) 0.0387(10) Uani 1 1 d .
H58 H 1.4589 0.8649 0.9276 0.046 Uiso 1 1 calc R
C59 C 1.4912(4) 0.9870(4) 0.8220(3) 0.0393(10) Uani 1 1 d .
H59 H 1.5907 1.0159 0.8372 0.047 Uiso 1 1 calc R
C50 C 1.4267(4) 1.0347(4) 0.7479(3) 0.0344(9) Uani 1 1 d .
H50 H 1.4815 1.0966 0.7123 0.041 Uiso 1 1 calc R
N61 N 0.5539(3) 0.8065(3) 0.6082(2) 0.0250(6) Uani 1 1 d .
C62 C 0.4571(4) 0.7353(3) 0.6526(3) 0.0282(8) Uani 1 1 d .
H62 H 0.4866 0.7020 0.7115 0.034 Uiso 1 1 calc R
C63 C 0.3121(4) 0.7055(3) 0.6176(3) 0.0301(8) Uani 1 1 d .
C64 C 0.2687(4) 0.7544(4) 0.5299(3) 0.0337(9) Uani 1 1 d .
C65 C 0.3731(4) 0.8298(4) 0.4823(3) 0.0345(9) Uani 1 1 d .
H65 H 0.3475 0.8635 0.4225 0.041 Uiso 1 1 calc R
C66 C 0.5100(4) 0.8537(3) 0.5225(3) 0.0289(8) Uani 1 1 d .
H66 H 0.5788 0.9055 0.4900 0.035 Uiso 1 1 calc R
C67 C 0.2124(4) 0.6281(4) 0.6679(3) 0.0413(10) Uani 1 1 d .
H67 H 0.2418 0.5945 0.7267 0.050 Uiso 1 1 calc R
C68 C 0.0732(4) 0.6021(4) 0.6309(4) 0.0492(12) Uani 1 1 d .
H68 H 0.0061 0.5516 0.6651 0.059 Uiso 1 1 calc R
C69 C 0.0292(4) 0.6491(4) 0.5436(4) 0.0515(13) Uani 1 1 d .
H69 H -0.0684 0.6279 0.5180 0.062 Uiso 1 1 calc R
C60 C 0.1228(4) 0.7248(4) 0.4939(4) 0.0452(11) Uani 1 1 d .
H60 H 0.0909 0.7577 0.4357 0.054 Uiso 1 1 calc R
OW1 O 0.2657(4) 0.7027(3) 0.0817(2) 0.0640(10) Uani 1 1 d .
H1A H 0.2379 0.7501 0.1207 0.077 Uiso 1 1 d .
H1B H 0.1961 0.6786 0.0312 0.077 Uiso 1 1 d .
OW2 O 0.7002(3) 0.6683(3) 0.2347(2) 0.0482(8) Uani 1 1 d .
H2A H 0.7946 0.7164 0.2144 0.058 Uiso 1 1 d .
H2B H 0.7182 0.6675 0.2993 0.058 Uiso 1 1 d .
OW3 O 0.5144(3) 0.7119(3) 0.0716(2) 0.0629(9) Uani 1 1 d .
H3A H 0.5550 0.6782 0.1270 0.076 Uiso 1 1 d .
H3B H 0.4791 0.6436 0.0398 0.076 Uiso 1 1 d .
OW4 O -0.0011(4) 0.6322(4) -0.0697(3) 0.0903(14) Uani 1 1 d .
H4A H -0.0190 0.5476 -0.1157 0.108 Uiso 1 1 d .
H4B H -0.0784 0.5810 -0.0418 0.108 Uiso 1 1 d .
OM5A O 1.0387(13) 1.4508(8) 0.8593(12) 0.142(6) Uani 0.50 1 d P
OM5B O 0.8672(11) 0.5692(8) 1.0961(7) 0.084(3) Uani 0.50 1 d P
OW6A O 0.6771(12) 0.4966(9) 0.0769(7) 0.097(3) Uani 0.50 1 d P
OW6B O 0.5959(9) 0.4291(7) 0.1202(7) 0.075(2) Uani 0.50 1 d P

loop_
_atom_site_aniso_label
_atom_site_aniso_U_11
_atom_site_aniso_U_22
_atom_site_aniso_U_33
_atom_site_aniso_U_23
_atom_site_aniso_U_13
_atom_site_aniso_U_12
Ru1 0.01999(14) 0.02316(16) 0.02337(15) 0.00256(11) 0.00396(11) 0.01159(11)
P1 0.0268(5) 0.0251(5) 0.0290(5) 0.0012(4) 0.0072(4) 0.0113(4)
O11 0.0307(13) 0.0233(13) 0.0279(13) 0.0020(11) 0.0032(11) 0.0134(11)
O12 0.0635(19) 0.0429(17) 0.0508(18) 0.0098(15) 0.0252(15) 0.0385(16)
O13 0.0264(15) 0.0519(18) 0.0370(16) 0.0061(14) 0.0052(12) 0.0019(13)
N11 0.0176(14) 0.0272(16) 0.0251(15) 0.0029(13) 0.0049(12) 0.0102(12)
C12 0.0183(17) 0.0294(19) 0.0284(19) 0.0048(17) 0.0053(14) 0.0100(15)
C13 0.0268(19) 0.040(2) 0.031(2) 0.0118(19) 0.0099(16) 0.0148(18)
C14 0.029(2) 0.045(2) 0.026(2) 0.0044(19) 0.0091(16) 0.0156(18)
C15 0.0239(18) 0.039(2) 0.0269(19) -0.0036(18) 0.0037(15) 0.0144(17)
C16 0.0174(16) 0.030(2) 0.0285(19) 0.0014(16) 0.0055(14) 0.0122(15)
N21 0.0185(14) 0.0267(16) 0.0314(17) 0.0072(14) 0.0081(12) 0.0110(12)
C22 0.0186(17) 0.028(2) 0.0313(19) 0.0080(17) 0.0062(14) 0.0099(15)
C23 0.032(2) 0.030(2) 0.038(2) 0.0106(19) 0.0101(17) 0.0131(17)
C24 0.045(2) 0.024(2) 0.053(3) 0.009(2) 0.008(2) 0.0156(19)
C25 0.034(2) 0.028(2) 0.042(2) 0.0010(19) 0.0074(18) 0.0126(17)
C26 0.0172(16) 0.0264(19) 0.031(2) -0.0010(17) 0.0038(14) 0.0085(15)
C27 0.0174(17) 0.034(2) 0.031(2) 0.0002(18) 0.0028(15) 0.0142(16)
O271 0.0336(14) 0.0254(13) 0.0274(13) 0.0037(11) 0.0079(11) 0.0144(11)
O272 0.0342(15) 0.0347(15) 0.0336(15) -0.0046(13) 0.0046(12) 0.0167(12)
N51 0.0240(15) 0.0256(15) 0.0240(15) 0.0042(13) 0.0065(12) 0.0138(13)
C52 0.0235(17) 0.0260(18) 0.0224(18) 0.0036(15) 0.0067(14) 0.0116(15)
C53 0.0233(18) 0.0287(19) 0.0241(18) 0.0031(16) 0.0067(14) 0.0129(15)
C54 0.0196(17) 0.0243(18) 0.033(2) 0.0018(16) 0.0087(15) 0.0082(15)
C55 0.031(2) 0.031(2) 0.035(2) 0.0114(18) 0.0155(17) 0.0168(17)
C56 0.033(2) 0.030(2) 0.0268(19) 0.0089(17) 0.0100(16) 0.0204(17)
C57 0.0276(19) 0.039(2) 0.036(2) 0.0121(19) 0.0089(16) 0.0196(17)
C58 0.033(2) 0.045(2) 0.041(2) 0.006(2) 0.0022(18) 0.0242(19)
C59 0.0203(19) 0.042(2) 0.052(3) 0.000(2) 0.0084(18) 0.0132(18)
C50 0.0252(19) 0.029(2) 0.046(2) 0.0036(19) 0.0138(17) 0.0088(16)
N61 0.0236(15) 0.0223(15) 0.0282(16) 0.0008(13) 0.0047(12) 0.0117(13)
C62 0.0265(19) 0.028(2) 0.0283(19) 0.0004(17) 0.0057(15) 0.0130(16)
C63 0.0217(18) 0.029(2) 0.037(2) -0.0076(17) 0.0041(16) 0.0119(16)
C64 0.0260(19) 0.029(2) 0.042(2) -0.0073(18) -0.0003(17) 0.0158(17)
C65 0.029(2) 0.031(2) 0.040(2) 0.0006(18) -0.0023(17) 0.0182(17)
C66 0.0293(19) 0.0252(19) 0.030(2) 0.0025(17) 0.0034(16) 0.0139(16)
C67 0.032(2) 0.038(2) 0.051(3) -0.001(2) 0.0143(19) 0.0141(19)
C68 0.029(2) 0.055(3) 0.059(3) -0.008(2) 0.017(2) 0.014(2)
C69 0.026(2) 0.049(3) 0.072(3) -0.012(3) 0.005(2) 0.017(2)
C60 0.032(2) 0.048(3) 0.053(3) -0.010(2) -0.004(2) 0.026(2)
OW1 0.076(2) 0.082(3) 0.050(2) -0.0007(19) 0.0144(18) 0.054(2)
OW2 0.0369(16) 0.0559(19) 0.0401(17) 0.0020(15) 0.0097(13) 0.0132(14)
OW3 0.062(2) 0.071(2) 0.053(2) 0.0109(18) 0.0187(17) 0.0275(19)
OW4 0.047(2) 0.098(3) 0.090(3) 0.043(3) 0.009(2) 0.009(2)
OM5A 0.140(10) 0.033(5) 0.267(16) -0.022(7) 0.165(11) 0.003(6)
OM5B 0.105(8) 0.055(5) 0.075(6) -0.014(4) 0.057(6) 0.009(5)
OW6A 0.127(9) 0.089(7) 0.073(6) -0.012(5) 0.009(6) 0.059(7)
OW6B 0.073(5) 0.052(5) 0.079(6) -0.006(4) 0.007(4) 0.020(4)

loop_
_atom_type_symbol
_atom_type_description
_atom_type_scat_dispersion_real
_atom_type_scat_dispersion_imag
_atom_type_scat_source
C C 0.0033 0.0016 'International Tables Vol C Tables 4.2.6.8 and 6.1.1.4'
H H 0.0000 0.0000 'International Tables Vol C Tables 4.2.6.8 and 6.1.1.4'
N N 0.0061 0.0033 'International Tables Vol C Tables 4.2.6.8 and 6.1.1.4'
O O 0.0106 0.0060 'International Tables Vol C Tables 4.2.6.8 and 6.1.1.4'
P P 0.1023 0.0942 'International Tables Vol C Tables 4.2.6.8 and 6.1.1.4'
Ru Ru -1.2594 0.8363 'International Tables Vol C Tables 4.2.6.8 and 6.1.1.4'

loop_
_geom_angle_atom_site_label_1
_geom_angle_atom_site_label_2
_geom_angle_atom_site_label_3
_geom_angle
_geom_angle_site_symmetry_1
_geom_angle_site_symmetry_3
N21 Ru1 N11 78.62(12) . .
N21 Ru1 O11 162.93(11) . .
N11 Ru1 O11 84.94(11) . .
N21 Ru1 O271 78.96(11) . .
N11 Ru1 O271 157.39(11) . .
O11 Ru1 O271 117.63(10) . .
N21 Ru1 N51 93.54(11) . .
N11 Ru1 N51 89.36(11) . .
O11 Ru1 N51 90.83(10) . .
O271 Ru1 N51 89.12(10) . .
N21 Ru1 N61 90.11(11) . .
N11 Ru1 N61 93.91(11) . .
O11 Ru1 N61 86.40(10) . .
O271 Ru1 N61 89.04(11) . .
N51 Ru1 N61 175.51(11) . .
O12 P1 O13 116.99(18) . .
O12 P1 O11 110.37(16) . .
O13 P1 O11 113.09(15) . .
O12 P1 C16 108.16(16) . .
O13 P1 C16 106.45(16) . .
O11 P1 C16 100.21(15) . .
P1 O11 Ru1 118.46(13) . .
C16 N11 C12 122.5(3) . .
C16 N11 Ru1 120.0(2) . .
C12 N11 Ru1 117.5(2) . .
N11 C12 C13 119.0(4) . .
N11 C12 C22 112.6(3) . .
C13 C12 C22 128.4(3) . .
C12 C13 C14 119.6(4) . .
C12 C13 H13 120.2 . .
C14 C13 H13 120.2 . .
C15 C14 C13 120.3(4) . .
C15 C14 H14 119.9 . .
C13 C14 H14 119.9 . .
C14 C15 C16 120.1(4) . .
C14 C15 H15 120.0 . .
C16 C15 H15 120.0 . .
N11 C16 C15 118.5(3) . .
N11 C16 P1 113.0(3) . .
C15 C16 P1 128.5(3) . .
C26 N21 C22 122.8(3) . .
C26 N21 Ru1 118.1(2) . .
C22 N21 Ru1 119.1(2) . .
N21 C22 C23 119.1(4) . .
N21 C22 C12 112.2(3) . .
C23 C22 C12 128.7(3) . .
C24 C23 C22 118.7(4) . .
C24 C23 H23 120.6 . .
C22 C23 H23 120.6 . .
C23 C24 C25 121.1(4) . .
C23 C24 H24 119.4 . .
C25 C24 H24 119.4 . .
C26 C25 C24 118.5(4) . .
C26 C25 H25 120.8 . .
C24 C25 H25 120.8 . .
N21 C26 C25 119.7(3) . .
N21 C26 C27 112.6(3) . .
C25 C26 C27 127.7(4) . .
O272 C27 O271 124.6(3) . .
O272 C27 C26 121.0(3) . .
O271 C27 C26 114.4(3) . .
C27 O271 Ru1 115.9(2) . .
C52 N51 C56 117.5(3) . .
C52 N51 Ru1 125.2(2) . .
C56 N51 Ru1 117.2(2) . .
N51 C52 C53 123.6(3) . .
N51 C52 H52 118.2 . .
C53 C52 H52 118.2 . .
C54 C53 C52 118.0(3) . .
C54 C53 C57 120.4(3) . .
C52 C53 C57 121.5(3) . .
C53 C54 C50 118.6(3) . .
C53 C54 C55 117.6(3) . .
C50 C54 C55 123.7(3) . .
C56 C55 C54 119.5(3) . .
C56 C55 H54 120.2 . .
C54 C55 H54 120.2 . .
C55 C56 N51 123.7(3) . .
C55 C56 H56 118.2 . .
N51 C56 H56 118.2 . .
C58 C57 C53 119.2(4) . .
C58 C57 H57 120.4 . .
C53 C57 H57 120.4 . .
C57 C58 C59 120.9(4) . .
C57 C58 H58 119.5 . .
C59 C58 H58 119.5 . .
C50 C59 C58 120.7(4) . .
C50 C59 H59 119.6 . .
C58 C59 H59 119.6 . .
C59 C50 C54 120.1(4) . .
C59 C50 H50 119.9 . .
C54 C50 H50 119.9 . .
C62 N61 C66 117.6(3) . .
C62 N61 Ru1 126.4(2) . .
C66 N61 Ru1 116.0(2) . .
N61 C62 C63 123.9(3) . .
N61 C62 H62 118.1 . .
C63 C62 H62 118.1 . .
C64 C63 C62 117.9(3) . .
C64 C63 C67 120.6(3) . .
C62 C63 C67 121.6(4) . .
C63 C64 C65 117.8(3) . .
C63 C64 C60 118.3(4) . .
C65 C64 C60 123.9(4) . .
C66 C65 C64 119.7(4) . .
C66 C65 H65 120.1 . .
C64 C65 H65 120.1 . .
C65 C66 N61 123.1(4) . .
C65 C66 H66 118.5 . .
N61 C66 H66 118.5 . .
C68 C67 C63 119.2(4) . .
C68 C67 H67 120.4 . .
C63 C67 H67 120.4 . .
C67 C68 C69 120.5(4) . .
C67 C68 H68 119.7 . .
C69 C68 H68 119.7 . .
C60 C69 C68 121.6(4) . .
C60 C69 H69 119.2 . .
C68 C69 H69 119.2 . .
C69 C60 C64 119.7(4) . .
C69 C60 H60 120.1 . .
C64 C60 H60 120.1 . .
H1A OW1 H1B 95.4(3) . .
H2A OW2 H2B 110.4(3) . .
H3A OW3 H3B 85.5(3) . .
H4A OW4 H4B 90.0(3) . .
OM5A OM5B OW6A 135.8(10) 2_777 1_556
OW6B OW6A OM5B 136.2(9) . 1_554

loop_
_geom_bond_atom_site_label_1
_geom_bond_atom_site_label_2
_geom_bond_distance
_geom_bond_site_symmetry_2
Ru1 N21 1.977(3) .
Ru1 N11 1.993(3) .
Ru1 O11 2.012(2) .
Ru1 O271 2.062(2) .
Ru1 N51 2.087(3) .
Ru1 N61 2.087(3) .
P1 O12 1.485(3) .
P1 O13 1.488(3) .
P1 O11 1.563(3) .
P1 C16 1.860(4) .
N11 C16 1.354(4) .
N11 C12 1.372(4) .
C12 C13 1.377(5) .
C12 C22 1.478(5) .
C13 C14 1.381(5) .
C13 H13 0.9500 .
C14 C15 1.376(5) .
C14 H14 0.9500 .
C15 C16 1.389(5) .
C15 H15 0.9500 .
N21 C26 1.349(4) .
N21 C22 1.353(4) .
C22 C23 1.383(5) .
C23 C24 1.378(6) .
C23 H23 0.9500 .
C24 C25 1.391(6) .
C24 H24 0.9500 .
C25 C26 1.373(5) .
C25 H25 0.9500 .
C26 C27 1.510(5) .
C27 O272 1.222(4) .
C27 O271 1.304(4) .
N51 C52 1.323(4) .
N51 C56 1.372(4) .
C52 C53 1.411(5) .
C52 H52 0.9500 .
C53 C54 1.408(5) .
C53 C57 1.420(5) .
C54 C50 1.418(5) .
C54 C55 1.420(5) .
C55 C56 1.348(5) .
C55 H54 0.9500 .
C56 H56 0.9500 .
C57 C58 1.366(5) .
C57 H57 0.9500 .
C58 C59 1.403(6) .
C58 H58 0.9500 .
C59 C50 1.371(5) .
C59 H59 0.9500 .
C50 H50 0.9500 .
N61 C62 1.319(4) .
N61 C66 1.377(4) .
C62 C63 1.415(5) .
C62 H62 0.9500 .
C63 C64 1.409(5) .
C63 C67 1.416(5) .
C64 C65 1.415(6) .
C64 C60 1.425(5) .
C65 C66 1.358(5) .
C65 H65 0.9500 .
C66 H66 0.9500 .
C67 C68 1.370(5) .
C67 H67 0.9500 .
C68 C69 1.394(7) .
C68 H68 0.9500 .
C69 C60 1.364(6) .
C69 H69 0.9500 .
C60 H60 0.9500 .
OW1 H1A 0.959(3) .
OW1 H1B 0.817(3) .
OW2 H2A 1.045(3) .
OW2 H2B 0.848(3) .
OW3 H3A 0.967(3) .
OW3 H3B 0.789(4) .
OW4 H4A 1.090(5) .
OW4 H4B 0.970(4) .
OM5A OM5B 1.189(15) 2_777
OM5B OM5A 1.189(15) 2_777
OM5B OW6A 1.809(14) 1_556
OW6A OW6B 1.192(11) .
OW6A OM5B 1.809(14) 1_554
